data_4329309
loop_
_publ_author_name
'Z. Tomkowicz'
'S. Ostrovsky'
'S. Foro'
'V. Calvo-Perez'
'W. Haase'

_publ_section_title
;
 Magnetooptical and Structural Investigations of Five Dimeric Cobalt(II)
 Complexes Mimicking Metalloenzyme Active Sites
;
_journal_name_full 'Inorganic Chemistry'
_journal_page_first 6046
_journal_page_last 6055
_journal_paper_doi 10.1021/ic202529p
_journal_volume 51
_journal_year 2012
_chemical_formula_moiety 'C28 H36 Cl24 Co4 O28, 4(C4 H8 O2)'
_chemical_formula_sum 'C44 H68 Cl24 Co4 O36'
_chemical_formula_weight 2259.50
_chemical_name_systematic
; 
 ? 
;
_space_group_IT_number 14
_symmetry_cell_setting monoclinic
_symmetry_space_group_name_Hall '-P 2ybc'
_symmetry_space_group_name_H-M 'P 1 21/c 1'
_atom_sites_solution_hydrogens geom
_atom_sites_solution_primary direct
_atom_sites_solution_secondary difmap
_audit_creation_method SHELXL-97
_cell_angle_alpha 90.00
_cell_angle_beta 110.174(8)
_cell_angle_gamma 90.00
_cell_formula_units_Z 2
_cell_length_a 11.657(1)
_cell_length_b 32.949(3)
_cell_length_c 11.928(1)
_cell_measurement_reflns_used 5984
_cell_measurement_temperature 100(2)
_cell_measurement_theta_max 25.43
_cell_measurement_theta_min 2.82
_cell_volume 4300.3(7)
_computing_cell_refinement
;
CrysAlis RED-CCD (Oxford Diffraction Limited, 2004)
;
_computing_data_collection
;
CrysAlis CCD (Oxford Diffraction Limited, 2003)
;
_computing_data_reduction
;
CrysAlis RED-CCD (Oxford Diffraction Limited, 2004)
;
_computing_molecular_graphics 'PLATON (Spek, 2003)'
_computing_structure_refinement 'SHELXL-97 (Sheldrick, 1997)'
_computing_structure_solution 'SHELXS-97 (Sheldrick, 1997)'
_diffrn_ambient_temperature 100(2)
_diffrn_measured_fraction_theta_full 0.989
_diffrn_measured_fraction_theta_max 0.989
_diffrn_measurement_device_type
;  
Oxford Diffraction Xcalibur (TM) Single Crystal X-ray Diffractometer 
with Sapphire CCD Detector.
;
_diffrn_measurement_method
;
Rotation method data acquisition using omega and phi scans.
;
_diffrn_radiation_monochromator graphite
_diffrn_radiation_source 'fine-focus sealed tube'
_diffrn_radiation_type MoK\a
_diffrn_radiation_wavelength 0.71073
_diffrn_reflns_av_R_equivalents 0.0390
_diffrn_reflns_av_sigmaI/netI 0.0357
_diffrn_reflns_limit_h_max 14
_diffrn_reflns_limit_h_min -14
_diffrn_reflns_limit_k_max 39
_diffrn_reflns_limit_k_min -41
_diffrn_reflns_limit_l_max 14
_diffrn_reflns_limit_l_min -14
_diffrn_reflns_number 34970
_diffrn_reflns_theta_full 26.37
_diffrn_reflns_theta_max 26.37
_diffrn_reflns_theta_min 4.09
_diffrn_standards_decay_% 0
_exptl_absorpt_coefficient_mu 1.583
_exptl_absorpt_correction_T_max 0.956
_exptl_absorpt_correction_T_min 0.718
_exptl_absorpt_correction_type analytical
_exptl_absorpt_process_details
;
CrysAlis RED, Oxford Diffraction Ltd., version 1.171.26, 2004
;
_exptl_crystal_colour pink
_exptl_crystal_density_diffrn 1.745
_exptl_crystal_description prism
_exptl_crystal_F_000 2272
_exptl_crystal_size_max 0.55
_exptl_crystal_size_mid 0.50
_exptl_crystal_size_min 0.32
_refine_diff_density_max 0.659
_refine_diff_density_min -0.673
_refine_diff_density_rms 0.139
_refine_ls_extinction_method none
_refine_ls_goodness_of_fit_ref 1.337
_refine_ls_hydrogen_treatment mixed
_refine_ls_matrix_type full
_refine_ls_number_parameters 595
_refine_ls_number_reflns 8693
_refine_ls_number_restraints 143
_refine_ls_restrained_S_all 1.328
_refine_ls_R_factor_all 0.1056
_refine_ls_R_factor_gt 0.0871
_refine_ls_shift/su_max 0.004
_refine_ls_shift/su_mean 0.000
_refine_ls_structure_factor_coef Fsqd
_refine_ls_weighting_details 'calc w=1/[\s^2^(Fo^2^)+(0.0000P)^2^+51.3368P] where P=(Fo^2^+2Fc^2^)/3'
_refine_ls_weighting_scheme calc
_refine_ls_wR_factor_gt 0.1790
_refine_ls_wR_factor_ref 0.1853
_reflns_number_gt 7201
_reflns_number_total 8693
_reflns_threshold_expression >2sigma(I)
_cod_data_source_file ic202529p_si_002_2.cif
_cod_data_source_block 2
_cod_original_cell_volume 4300.3(6)
_cod_original_sg_symbol_H-M 'P 21/c'
_cod_database_code 4329309

loop_
_symmetry_equiv_pos_as_xyz
'x, y, z'
'-x, y+1/2, -z+1/2'
'-x, -y, -z'
'x, -y-1/2, z-1/2'

loop_
_atom_site_label
_atom_site_type_symbol
_atom_site_fract_x
_atom_site_fract_y
_atom_site_fract_z
_atom_site_U_iso_or_equiv
_atom_site_adp_type
_atom_site_occupancy
_atom_site_symmetry_multiplicity
_atom_site_calc_flag
_atom_site_refinement_flags
_atom_site_disorder_assembly
_atom_site_disorder_group
C1 C -0.0992(7) 0.0234(3) 1.0053(7) 0.0252(17) Uani 1 1 d . . .
H1A H -0.1647 0.0435 0.9691 0.030 Uiso 1 1 calc R . .
H1B H -0.1053 0.0145 1.0824 0.030 Uiso 1 1 calc R . .
C2 C 0.1156(7) 0.0126(2) 1.0768(7) 0.0242(16) Uani 1 1 d . . .
H2A H 0.1141 0.0035 1.1554 0.029 Uiso 1 1 calc R . .
H2B H 0.1958 0.0255 1.0893 0.029 Uiso 1 1 calc R . .
C3 C -0.1460(6) 0.0836(3) 0.6902(6) 0.0239(17) Uani 1 1 d . . .
C4 C -0.2470(7) 0.0538(3) 0.6163(7) 0.033(2) Uani 1 1 d . . .
C5 C 0.1863(6) 0.0632(2) 0.7812(6) 0.0189(15) Uani 1 1 d . . .
C6 C 0.2666(6) 0.0269(3) 0.7679(7) 0.0243(17) Uani 1 1 d . . .
C7 C 0.2827(6) 0.1276(2) 1.0896(6) 0.0222(16) Uani 1 1 d . . .
C8 C 0.4033(7) 0.1211(3) 1.2007(7) 0.0276(18) Uani 1 1 d . . .
C9 C -0.1067(6) 0.2082(2) 0.6808(6) 0.0213(16) Uani 1 1 d . . .
C10 C -0.2083(7) 0.2383(3) 0.6074(7) 0.0272(17) Uani 1 1 d . . .
C11A C 0.1158(12) 0.1211(5) 0.4297(11) 0.035(4) Uani 0.60 1 d PDU A 1
H11A H 0.1541 0.1462 0.4134 0.043 Uiso 0.60 1 calc PR A 1
H11B H 0.1798 0.1046 0.4884 0.043 Uiso 0.60 1 calc PR A 1
C11B C 0.0677(16) 0.0945(5) 0.4379(13) 0.020(4) Uani 0.40 1 d PDU A 2
H11C H 0.1537 0.0904 0.4899 0.024 Uiso 0.40 1 calc PR A 2
H11D H 0.0201 0.0705 0.4455 0.024 Uiso 0.40 1 calc PR A 2
C12 C 0.0617(8) 0.0985(4) 0.3210(9) 0.053(3) Uani 1 1 d D . .
H12A H 0.1207 0.0992 0.2780 0.063 Uiso 1 1 calc R A 1
H12B H 0.0569 0.0699 0.3445 0.063 Uiso 1 1 calc R A 1
C13 C -0.1262(9) 0.1310(4) 0.2823(9) 0.068(4) Uani 1 1 d D . .
H13A H -0.1872 0.1122 0.2943 0.081 Uiso 1 1 calc R A 1
H13B H -0.1717 0.1501 0.2185 0.081 Uiso 1 1 calc R A 1
C14A C -0.0775(14) 0.1536(5) 0.3874(10) 0.037(4) Uani 0.60 1 d PDU A 1
H14A H -0.1434 0.1604 0.4189 0.045 Uiso 0.60 1 calc PR A 1
H14B H -0.0436 0.1794 0.3694 0.045 Uiso 0.60 1 calc PR A 1
C14B C -0.1138(13) 0.1305(7) 0.4022(13) 0.023(4) Uani 0.40 1 d PDU A 2
H14C H -0.1523 0.1057 0.4200 0.028 Uiso 0.40 1 calc PR A 2
H14D H -0.1557 0.1543 0.4207 0.028 Uiso 0.40 1 calc PR A 2
C15 C 0.6482(8) 0.1556(3) 0.7786(10) 0.047(3) Uani 1 1 d D . .
H15A H 0.7026 0.1509 0.7320 0.057 Uiso 1 1 calc R B 1
H15B H 0.6515 0.1849 0.7983 0.057 Uiso 1 1 calc R B 1
C16A C 0.5192(10) 0.1446(4) 0.7028(10) 0.042(3) Uani 0.80 1 d PDU C 1
H16A H 0.4898 0.1631 0.6331 0.051 Uiso 0.80 1 calc PR C 1
H16B H 0.5164 0.1165 0.6731 0.051 Uiso 0.80 1 calc PR C 1
C16B C 0.530(2) 0.1759(13) 0.758(4) 0.048(13) Uani 0.20 1 d PDU C 2
H16C H 0.5417 0.1990 0.8144 0.058 Uiso 0.20 1 calc PR C 2
H16D H 0.4983 0.1868 0.6760 0.058 Uiso 0.20 1 calc PR C 2
C17 C 0.4862(8) 0.1251(3) 0.8824(9) 0.045(2) Uani 1 1 d D . .
H17A H 0.4838 0.0959 0.8623 0.055 Uiso 1 1 calc R D 1
H17B H 0.4329 0.1295 0.9304 0.055 Uiso 1 1 calc R D 1
C18A C 0.6133(9) 0.1371(5) 0.9531(10) 0.043(3) Uani 0.80 1 d PDU C 1
H18A H 0.6141 0.1656 0.9794 0.051 Uiso 0.80 1 calc PR C 1
H18B H 0.6440 0.1198 1.0252 0.051 Uiso 0.80 1 calc PR C 1
C18B C 0.606(2) 0.1107(17) 0.911(4) 0.062(17) Uani 0.20 1 d PDU C 2
H18C H 0.6376 0.1056 0.9986 0.075 Uiso 0.20 1 calc PR C 2
H18D H 0.6013 0.0841 0.8719 0.075 Uiso 0.20 1 calc PR C 2
C19A C 0.365(2) 0.2545(11) 0.391(5) 0.110(16) Uani 0.60 1 d PDU E 1
H19A H 0.4121 0.2324 0.3706 0.133 Uiso 0.60 1 calc PR E 1
H19B H 0.4092 0.2803 0.3934 0.133 Uiso 0.60 1 calc PR E 1
C19B C 0.350(7) 0.233(2) 0.339(5) 0.15(3) Uani 0.40 1 d PDU F 2
H19C H 0.3967 0.2166 0.2993 0.174 Uiso 0.40 1 calc PR F 2
H19D H 0.3778 0.2613 0.3455 0.174 Uiso 0.40 1 calc PR F 2
C20A C 0.1642(16) 0.2254(7) 0.3138(18) 0.049(5) Uani 0.60 1 d PDU E 1
H20A H 0.0801 0.2299 0.2576 0.059 Uiso 0.60 1 calc PR E 1
H20B H 0.1923 0.1986 0.2956 0.059 Uiso 0.60 1 calc PR E 1
C20B C 0.167(5) 0.2599(18) 0.334(4) 0.17(3) Uani 0.40 1 d PDU F 2
H20C H 0.2021 0.2868 0.3286 0.204 Uiso 0.40 1 calc PR F 2
H20D H 0.0771 0.2614 0.2919 0.204 Uiso 0.40 1 calc PR F 2
C21A C 0.164(3) 0.2255(10) 0.432(2) 0.099(11) Uani 0.60 1 d PDU E 1
H21A H 0.1031 0.2058 0.4390 0.119 Uiso 0.60 1 calc PR E 1
H21B H 0.1402 0.2528 0.4510 0.119 Uiso 0.60 1 calc PR E 1
C21B C 0.192(3) 0.2493(14) 0.454(4) 0.11(2) Uani 0.40 1 d PDU F 2
H21C H 0.1502 0.2235 0.4584 0.137 Uiso 0.40 1 calc PR F 2
H21D H 0.1596 0.2706 0.4937 0.137 Uiso 0.40 1 calc PR F 2
C22A C 0.355(5) 0.2469(11) 0.502(6) 0.17(4) Uani 0.60 1 d PDU E 1
H22A H 0.4391 0.2429 0.5594 0.210 Uiso 0.60 1 calc PR E 1
H22B H 0.3237 0.2721 0.5271 0.210 Uiso 0.60 1 calc PR E 1
C22B C 0.364(3) 0.2166(14) 0.453(4) 0.081(12) Uani 0.40 1 d PDU F 2
H22C H 0.3157 0.1913 0.4439 0.097 Uiso 0.40 1 calc PR F 2
H22D H 0.4510 0.2099 0.4961 0.097 Uiso 0.40 1 calc PR F 2
Cl1 Cl -0.34309(18) 0.03765(9) 0.6954(2) 0.0459(6) Uani 1 1 d . . .
Cl2 Cl -0.3383(2) 0.07432(9) 0.4798(2) 0.0577(8) Uani 1 1 d . . .
Cl3 Cl -0.1662(2) 0.01097(8) 0.59199(19) 0.0422(6) Uani 1 1 d . . .
Cl4 Cl 0.1649(2) -0.01366(7) 0.7042(2) 0.0374(5) Uani 1 1 d . . .
Cl5 Cl 0.35234(17) 0.03843(7) 0.67578(18) 0.0326(5) Uani 1 1 d . . .
Cl6 Cl 0.36780(19) 0.01092(8) 0.90867(18) 0.0412(6) Uani 1 1 d . . .
Cl7 Cl 0.5142(2) 0.15868(9) 1.2117(2) 0.0506(7) Uani 1 1 d . . .
Cl8 Cl 0.4651(2) 0.07377(8) 1.1796(2) 0.0459(6) Uani 1 1 d . . .
Cl9 Cl 0.37170(18) 0.12006(8) 1.33533(17) 0.0408(6) Uani 1 1 d . . .
Cl10 Cl -0.27572(18) 0.26437(7) 0.70001(19) 0.0332(5) Uani 1 1 d . . .
Cl11 Cl -0.32307(19) 0.20936(8) 0.50139(19) 0.0436(6) Uani 1 1 d . . .
Cl12 Cl -0.1478(2) 0.27404(8) 0.5339(2) 0.0483(6) Uani 1 1 d . . .
Co1 Co 0.04451(8) 0.09476(3) 0.93887(8) 0.0180(2) Uani 1 1 d . . .
Co2 Co 0.05142(9) 0.13945(3) 0.66493(8) 0.0227(2) Uani 1 1 d . A .
O1 O 0.0731(4) 0.14746(16) 0.8493(4) 0.0202(11) Uani 1 1 d D . .
H11O H 0.143(3) 0.153(2) 0.899(5) 0.024 Uiso 1 1 d D . .
H12O H 0.025(5) 0.1659(17) 0.857(7) 0.024 Uiso 1 1 d D . .
O2 O 0.0190(4) 0.04196(17) 1.0258(4) 0.0235(11) Uani 1 1 d . . .
O3 O -0.0645(5) 0.12746(18) 1.0098(4) 0.0237(12) Uani 1 1 d D . .
H31O H -0.139(3) 0.129(3) 0.966(5) 0.028 Uiso 1 1 d D . .
H32O H -0.062(6) 0.115(2) 1.073(4) 0.028 Uiso 1 1 d D . .
O4 O 0.2071(5) 0.1713(2) 0.6844(5) 0.0364(15) Uani 1 1 d D . .
H41O H 0.280(3) 0.163(2) 0.704(8) 0.044 Uiso 1 1 d D . .
H42O H 0.206(7) 0.1955(12) 0.661(9) 0.044 Uiso 1 1 d D . .
O5 O -0.1110(4) 0.07814(17) 0.8003(4) 0.0253(12) Uani 1 1 d . . .
O6 O -0.1091(5) 0.1077(2) 0.6322(5) 0.0327(14) Uani 1 1 d . . .
O7 O 0.1591(5) 0.06212(17) 0.8732(5) 0.0269(12) Uani 1 1 d . . .
O8 O 0.1570(5) 0.08766(19) 0.6971(5) 0.0338(14) Uani 1 1 d . . .
O9 O 0.1960(4) 0.10556(17) 1.0912(4) 0.0249(12) Uani 1 1 d . . .
O10 O 0.2874(5) 0.15300(19) 1.0174(5) 0.0330(14) Uani 1 1 d . . .
O11 O -0.0487(5) 0.19228(18) 0.6217(4) 0.0278(13) Uani 1 1 d . . .
O12 O -0.0950(5) 0.20246(17) 0.7867(4) 0.0250(12) Uani 1 1 d . . .
O13 O 0.0183(5) 0.1314(2) 0.4775(5) 0.0354(15) Uani 1 1 d D . .
O14 O -0.0521(6) 0.1083(2) 0.2381(5) 0.0451(17) Uani 1 1 d . A .
O15 O 0.6918(5) 0.1331(2) 0.8854(5) 0.0372(15) Uani 1 1 d D C .
O16 O 0.4421(5) 0.1484(2) 0.7753(6) 0.0445(17) Uani 1 1 d D C .
O17A O 0.2443(14) 0.2571(5) 0.298(2) 0.095(7) Uani 0.60 1 d PDU E 1
O17B O 0.219(7) 0.229(2) 0.276(6) 0.27(4) Uani 0.40 1 d PDU F 2
O18A O 0.285(3) 0.2151(8) 0.5194(19) 0.141(11) Uani 0.60 1 d PDU E 1
O18B O 0.324(4) 0.2448(13) 0.516(3) 0.109(18) Uani 0.40 1 d PDU F 2

loop_
_atom_site_aniso_label
_atom_site_aniso_U_11
_atom_site_aniso_U_22
_atom_site_aniso_U_33
_atom_site_aniso_U_23
_atom_site_aniso_U_13
_atom_site_aniso_U_12
C1 0.020(4) 0.036(5) 0.023(4) 0.000(3) 0.013(3) 0.006(3)
C2 0.015(3) 0.031(5) 0.025(4) -0.002(3) 0.005(3) 0.000(3)
C3 0.014(3) 0.039(5) 0.014(3) -0.010(3) 0.000(3) 0.010(3)
C4 0.015(4) 0.053(6) 0.024(4) -0.007(4) -0.001(3) 0.005(4)
C5 0.013(3) 0.023(4) 0.014(3) -0.007(3) -0.004(3) 0.008(3)
C6 0.014(3) 0.035(5) 0.022(4) -0.007(3) 0.005(3) 0.005(3)
C7 0.017(4) 0.029(4) 0.018(3) -0.005(3) 0.004(3) 0.002(3)
C8 0.022(4) 0.039(5) 0.022(4) -0.004(3) 0.008(3) 0.002(3)
C9 0.010(3) 0.028(4) 0.023(4) -0.001(3) 0.003(3) 0.004(3)
C10 0.020(4) 0.033(5) 0.029(4) 0.008(3) 0.009(3) 0.009(3)
C11A 0.030(8) 0.057(11) 0.017(6) 0.001(6) 0.006(6) 0.018(7)
C11B 0.020(9) 0.024(10) 0.017(8) 0.006(7) 0.008(7) -0.006(8)
C12 0.032(5) 0.074(8) 0.050(6) -0.034(6) 0.011(4) 0.011(5)
C13 0.027(5) 0.127(11) 0.039(5) -0.045(6) -0.001(4) 0.031(6)
C14A 0.038(9) 0.062(12) 0.013(6) 0.006(7) 0.010(6) 0.020(8)
C14B 0.015(9) 0.033(13) 0.020(9) 0.011(9) 0.004(7) 0.013(8)
C15 0.026(5) 0.055(7) 0.064(7) 0.005(5) 0.019(5) 0.002(4)
C16A 0.035(6) 0.056(9) 0.039(6) 0.011(6) 0.017(5) 0.002(6)
C16B 0.03(2) 0.04(3) 0.07(3) 0.02(3) 0.01(2) -0.01(2)
C17 0.025(5) 0.063(7) 0.053(6) -0.003(5) 0.020(4) -0.006(4)
C18A 0.018(5) 0.076(10) 0.035(6) -0.013(6) 0.010(5) -0.005(6)
C18B 0.05(3) 0.09(5) 0.03(3) 0.02(3) -0.01(2) -0.02(3)
C19A 0.046(14) 0.062(19) 0.23(5) 0.04(3) 0.06(2) 0.007(13)
C19B 0.12(5) 0.18(7) 0.14(5) 0.01(5) 0.05(4) 0.05(5)
C20A 0.027(8) 0.070(15) 0.047(11) -0.016(10) 0.008(7) 0.012(9)
C20B 0.09(3) 0.15(5) 0.23(6) 0.17(5) 0.01(4) 0.01(3)
C21A 0.11(2) 0.10(2) 0.10(2) -0.04(2) 0.053(19) -0.03(2)
C21B 0.06(2) 0.10(3) 0.20(5) 0.10(3) 0.06(3) 0.02(2)
C22A 0.14(4) 0.10(4) 0.24(6) -0.09(4) 0.00(4) 0.07(3)
C22B 0.06(2) 0.11(3) 0.09(3) 0.00(2) 0.042(19) 0.02(2)
Cl1 0.0145(9) 0.0679(17) 0.0522(14) -0.0133(12) 0.0077(9) -0.0035(10)
Cl2 0.0330(12) 0.079(2) 0.0352(12) -0.0018(12) -0.0214(10) 0.0121(12)
Cl3 0.0404(12) 0.0537(15) 0.0284(10) -0.0162(10) 0.0066(9) 0.0083(11)
Cl4 0.0364(11) 0.0416(13) 0.0399(11) -0.0180(10) 0.0203(9) -0.0092(10)
Cl5 0.0184(9) 0.0477(13) 0.0360(10) -0.0125(9) 0.0149(8) 0.0007(9)
Cl6 0.0271(11) 0.0611(16) 0.0281(10) -0.0019(10) 0.0002(8) 0.0251(10)
Cl7 0.0248(11) 0.0779(19) 0.0401(12) -0.0073(12) -0.0004(9) -0.0189(11)
Cl8 0.0281(11) 0.0633(17) 0.0345(11) -0.0095(11) -0.0045(9) 0.0204(11)
Cl9 0.0218(10) 0.0794(18) 0.0160(9) -0.0040(10) -0.0003(7) 0.0047(10)
Cl10 0.0297(10) 0.0350(12) 0.0382(11) 0.0024(9) 0.0161(9) 0.0134(9)
Cl11 0.0213(10) 0.0674(17) 0.0319(11) -0.0109(11) -0.0040(8) 0.0078(10)
Cl12 0.0451(13) 0.0491(15) 0.0624(15) 0.0303(12) 0.0335(12) 0.0164(11)
Co1 0.0124(4) 0.0266(6) 0.0134(4) -0.0036(4) 0.0024(3) 0.0046(4)
Co2 0.0174(5) 0.0380(7) 0.0113(4) -0.0006(4) 0.0031(4) 0.0111(4)
O1 0.017(2) 0.026(3) 0.015(2) -0.001(2) 0.0026(19) 0.006(2)
O2 0.015(2) 0.030(3) 0.023(3) 0.001(2) 0.004(2) 0.003(2)
O3 0.019(3) 0.038(3) 0.015(2) -0.001(2) 0.007(2) 0.008(2)
O4 0.024(3) 0.053(4) 0.032(3) 0.008(3) 0.010(3) 0.007(3)
O5 0.016(3) 0.039(3) 0.018(3) -0.008(2) 0.002(2) -0.002(2)
O6 0.020(3) 0.058(4) 0.016(3) -0.003(3) 0.001(2) -0.001(3)
O7 0.028(3) 0.034(3) 0.023(3) 0.001(2) 0.014(2) 0.012(2)
O8 0.033(3) 0.048(4) 0.019(3) -0.003(3) 0.007(2) 0.020(3)
O9 0.015(2) 0.038(3) 0.016(2) 0.003(2) -0.0025(19) 0.001(2)
O10 0.019(3) 0.044(4) 0.027(3) 0.006(3) -0.002(2) -0.006(3)
O11 0.026(3) 0.046(4) 0.016(2) 0.005(2) 0.014(2) 0.015(3)
O12 0.026(3) 0.036(3) 0.015(2) 0.007(2) 0.009(2) 0.013(2)
O13 0.029(3) 0.061(4) 0.017(3) 0.003(3) 0.009(2) 0.026(3)
O14 0.042(4) 0.073(5) 0.024(3) 0.001(3) 0.016(3) 0.026(3)
O15 0.013(3) 0.055(4) 0.045(4) -0.002(3) 0.011(2) 0.002(3)
O16 0.018(3) 0.067(5) 0.049(4) 0.002(3) 0.013(3) 0.007(3)
O17A 0.041(8) 0.042(9) 0.19(2) 0.053(11) 0.030(11) 0.009(7)
O17B 0.35(8) 0.23(6) 0.18(5) 0.08(5) 0.02(5) 0.16(6)
O18A 0.24(3) 0.088(16) 0.069(13) 0.003(12) 0.027(17) -0.013(19)
O18B 0.10(2) 0.14(4) 0.067(19) 0.07(2) 0.001(17) -0.02(2)

loop_
_atom_type_symbol
_atom_type_description
_atom_type_scat_dispersion_real
_atom_type_scat_dispersion_imag
_atom_type_scat_source
C C 0.0033 0.0016 'International Tables Vol C Tables 4.2.6.8 and 6.1.1.4'
H H 0.0000 0.0000 'International Tables Vol C Tables 4.2.6.8 and 6.1.1.4'
Cl Cl 0.1484 0.1585 'International Tables Vol C Tables 4.2.6.8 and 6.1.1.4'
Co Co 0.3494 0.9721 'International Tables Vol C Tables 4.2.6.8 and 6.1.1.4'
O O 0.0106 0.0060 'International Tables Vol C Tables 4.2.6.8 and 6.1.1.4'

loop_
_geom_angle_atom_site_label_1
_geom_angle_atom_site_label_2
_geom_angle_atom_site_label_3
_geom_angle
_geom_angle_site_symmetry_1
_geom_angle_site_symmetry_3
O2 C1 C2 110.0(6) . 3_557
O2 C1 H1A 109.7 . .
C2 C1 H1A 109.7 3_557 .
O2 C1 H1B 109.7 . .
C2 C1 H1B 109.7 3_557 .
H1A C1 H1B 108.2 . .
O2 C2 C1 110.3(6) . 3_557
O2 C2 H2A 109.6 . .
C1 C2 H2A 109.6 3_557 .
O2 C2 H2B 109.6 . .
C1 C2 H2B 109.6 3_557 .
H2A C2 H2B 108.1 . .
O6 C3 O5 129.6(7) . .
O6 C3 C4 115.8(6) . .
O5 C3 C4 114.5(7) . .
C3 C4 Cl2 112.5(7) . .
C3 C4 Cl3 104.8(5) . .
Cl2 C4 Cl3 110.0(4) . .
C3 C4 Cl1 112.4(5) . .
Cl2 C4 Cl1 108.5(4) . .
Cl3 C4 Cl1 108.4(5) . .
O8 C5 O7 130.6(7) . .
O8 C5 C6 115.1(6) . .
O7 C5 C6 114.3(6) . .
C5 C6 Cl5 112.7(6) . .
C5 C6 Cl6 111.1(5) . .
Cl5 C6 Cl6 108.7(4) . .
C5 C6 Cl4 106.6(5) . .
Cl5 C6 Cl4 109.5(4) . .
Cl6 C6 Cl4 108.2(5) . .
O10 C7 O9 130.2(7) . .
O10 C7 C8 116.4(7) . .
O9 C7 C8 113.5(7) . .
C7 C8 Cl7 112.6(6) . .
C7 C8 Cl9 111.2(5) . .
Cl7 C8 Cl9 108.8(4) . .
C7 C8 Cl8 106.8(5) . .
Cl7 C8 Cl8 107.8(4) . .
Cl9 C8 Cl8 109.6(5) . .
O12 C9 O11 128.5(7) . .
O12 C9 C10 117.7(6) . .
O11 C9 C10 113.8(6) . .
C9 C10 Cl12 110.4(5) . .
C9 C10 Cl11 107.4(6) . .
Cl12 C10 Cl11 109.9(4) . .
C9 C10 Cl10 111.7(5) . .
Cl12 C10 Cl10 109.0(5) . .
Cl11 C10 Cl10 108.4(4) . .
C12 C11A O13 108.1(9) . .
C12 C11A H11A 110.1 . .
O13 C11A H11A 110.1 . .
C12 C11A H11B 110.1 . .
O13 C11A H11B 110.1 . .
H11A C11A H11B 108.4 . .
C12 C11B O13 110.8(11) . .
C12 C11B H11C 109.5 . .
O13 C11B H11C 109.5 . .
C12 C11B H11D 109.5 . .
O13 C11B H11D 109.5 . .
H11C C11B H11D 108.1 . .
C11B C12 O14 116.3(10) . .
C11B C12 C11A 44.3(10) . .
O14 C12 C11A 122.3(9) . .
C11B C12 H12A 136.5 . .
O14 C12 H12A 106.8 . .
C11A C12 H12A 106.8 . .
C11B C12 H12B 67.2 . .
O14 C12 H12B 106.8 . .
C11A C12 H12B 106.8 . .
H12A C12 H12B 106.6 . .
O14 C13 C14B 122.2(12) . .
O14 C13 C14A 121.2(9) . .
C14B C13 C14A 38.5(10) . .
O14 C13 H13A 107.0 . .
C14B C13 H13A 70.6 . .
C14A C13 H13A 107.0 . .
O14 C13 H13B 107.0 . .
C14B C13 H13B 129.6 . .
C14A C13 H13B 107.0 . .
H13A C13 H13B 106.8 . .
C13 C14A O13 111.3(10) . .
C13 C14A H14A 109.4 . .
O13 C14A H14A 109.4 . .
C13 C14A H14B 109.4 . .
O13 C14A H14B 109.4 . .
H14A C14A H14B 108.0 . .
C13 C14B O13 109.9(11) . .
C13 C14B H14C 109.7 . .
O13 C14B H14C 109.7 . .
C13 C14B H14D 109.7 . .
O13 C14B H14D 109.7 . .
H14C C14B H14D 108.2 . .
O15 C15 C16B 114.3(15) . .
O15 C15 C16A 113.0(8) . .
C16B C15 C16A 48(2) . .
O15 C15 H15A 109.0 . .
C16B C15 H15A 136.3 . .
C16A C15 H15A 109.0 . .
O15 C15 H15B 109.0 . .
C16B C15 H15B 63.6 . .
C16A C15 H15B 109.0 . .
H15A C15 H15B 107.8 . .
O16 C16A C15 108.5(9) . .
O16 C16A H16A 110.0 . .
C15 C16A H16A 110.0 . .
O16 C16A H16B 110.0 . .
C15 C16A H16B 110.0 . .
H16A C16A H16B 108.4 . .
O16 C16B C15 111(2) . .
O16 C16B H16C 109.4 . .
C15 C16B H16C 109.4 . .
O16 C16B H16D 109.4 . .
C15 C16B H16D 109.4 . .
H16C C16B H16D 108.0 . .
C18B C17 O16 115.1(13) . .
C18B C17 C18A 40(3) . .
O16 C17 C18A 110.3(9) . .
C18B C17 H17A 71.0 . .
O16 C17 H17A 109.6 . .
C18A C17 H17A 109.6 . .
C18B C17 H17B 132.6 . .
O16 C17 H17B 109.6 . .
C18A C17 H17B 109.6 . .
H17A C17 H17B 108.1 . .
O15 C18A C17 111.5(9) . .
O15 C18A H18A 109.3 . .
C17 C18A H18A 109.3 . .
O15 C18A H18B 109.3 . .
C17 C18A H18B 109.3 . .
H18A C18A H18B 108.0 . .
O15 C18B C17 121(2) . .
O15 C18B H18C 107.2 . .
C17 C18B H18C 107.2 . .
O15 C18B H18D 107.2 . .
C17 C18B H18D 107.2 . .
H18C C18B H18D 106.8 . .
C22A C19A O17A 111(3) . .
C22A C19A H19A 109.4 . .
O17A C19A H19A 109.4 . .
C22A C19A H19B 109.4 . .
O17A C19A H19B 109.4 . .
H19A C19A H19B 108.0 . .
C22B C19B O17B 103(5) . .
C22B C19B H19C 111.2 . .
O17B C19B H19C 111.2 . .
C22B C19B H19D 111.2 . .
O17B C19B H19D 111.2 . .
H19C C19B H19D 109.2 . .
C21A C20A O17A 110(2) . .
C21A C20A H20A 109.6 . .
O17A C20A H20A 109.6 . .
C21A C20A H20B 109.6 . .
O17A C20A H20B 109.6 . .
H20A C20A H20B 108.1 . .
C21B C20B O17B 110(4) . .
C21B C20B H20C 109.8 . .
O17B C20B H20C 109.8 . .
C21B C20B H20D 109.8 . .
O17B C20B H20D 109.8 . .
H20C C20B H20D 108.2 . .
C20A C21A O18A 112(2) . .
C20A C21A H21A 109.2 . .
O18A C21A H21A 109.2 . .
C20A C21A H21B 109.2 . .
O18A C21A H21B 109.2 . .
H21A C21A H21B 107.9 . .
C20B C21B O18B 111(3) . .
C20B C21B H21C 109.5 . .
O18B C21B H21C 109.5 . .
C20B C21B H21D 109.5 . .
O18B C21B H21D 109.5 . .
H21C C21B H21D 108.1 . .
O18A C22A C19A 121(4) . .
O18A C22A H22A 107.0 . .
C19A C22A H22A 107.0 . .
O18A C22A H22B 107.0 . .
C19A C22A H22B 107.0 . .
H22A C22A H22B 106.8 . .
O18B C22B C19B 109(4) . .
O18B C22B H22C 109.9 . .
C19B C22B H22C 109.9 . .
O18B C22B H22D 109.9 . .
C19B C22B H22D 109.9 . .
H22C C22B H22D 108.3 . .
O3 Co1 O5 88.4(2) . .
O3 Co1 O7 178.0(2) . .
O5 Co1 O7 93.6(2) . .
O3 Co1 O9 90.6(2) . .
O5 Co1 O9 172.6(2) . .
O7 Co1 O9 87.4(2) . .
O3 Co1 O2 91.1(2) . .
O5 Co1 O2 86.6(2) . .
O7 Co1 O2 88.6(2) . .
O9 Co1 O2 86.2(2) . .
O3 Co1 O1 90.3(2) . .
O5 Co1 O1 93.5(2) . .
O7 Co1 O1 90.1(2) . .
O9 Co1 O1 93.8(2) . .
O2 Co1 O1 178.7(2) . .
O4 Co2 O6 175.9(2) . .
O4 Co2 O11 89.9(2) . .
O6 Co2 O11 89.0(2) . .
O4 Co2 O8 87.4(3) . .
O6 Co2 O8 93.5(3) . .
O11 Co2 O8 175.3(2) . .
O4 Co2 O1 92.0(2) . .
O6 Co2 O1 92.0(2) . .
O11 Co2 O1 90.50(19) . .
O8 Co2 O1 93.4(2) . .
O4 Co2 O13 90.9(2) . .
O6 Co2 O13 85.1(2) . .
O11 Co2 O13 87.8(2) . .
O8 Co2 O13 88.4(2) . .
O1 Co2 O13 176.6(2) . .
Co1 O1 Co2 115.6(2) . .
Co1 O1 H11O 96(5) . .
Co2 O1 H11O 119(5) . .
Co1 O1 H12O 108(6) . .
Co2 O1 H12O 110(5) . .
H11O O1 H12O 107(3) . .
C1 O2 C2 110.2(6) . .
C1 O2 Co1 123.7(4) . .
C2 O2 Co1 122.6(4) . .
Co1 O3 H31O 115(6) . .
Co1 O3 H32O 106(6) . .
H31O O3 H32O 107(3) . .
Co2 O4 H41O 128(5) . .
Co2 O4 H42O 123(5) . .
H41O O4 H42O 108(3) . .
C3 O5 Co1 133.1(5) . .
C3 O6 Co2 134.1(5) . .
C5 O7 Co1 135.5(5) . .
C5 O8 Co2 132.0(5) . .
C7 O9 Co1 122.2(5) . .
C9 O11 Co2 125.7(5) . .
C14A O13 C11A 109.1(9) . .
C14A O13 C11B 117.3(9) . .
C11A O13 C11B 42.0(9) . .
C14A O13 C14B 36.3(9) . .
C11A O13 C14B 122.4(9) . .
C11B O13 C14B 103.0(11) . .
C14A O13 Co2 121.5(6) . .
C11A O13 Co2 123.0(6) . .
C11B O13 Co2 118.8(6) . .
C14B O13 Co2 114.0(7) . .
C13 O14 C12 115.1(7) . .
C18B O15 C15 115.3(13) . .
C18B O15 C18A 42(3) . .
C15 O15 C18A 111.3(8) . .
C17 O16 C16B 114.4(14) . .
C17 O16 C16A 112.5(7) . .
C16B O16 C16A 50(2) . .
C20A O17A C19A 110.7(18) . .
C20B O17B C19B 104(6) . .
C22A O18A C21A 101(3) . .
C22B O18B C21B 106(4) . .

loop_
_geom_bond_atom_site_label_1
_geom_bond_atom_site_label_2
_geom_bond_distance
_geom_bond_site_symmetry_2
C1 O2 1.448(9) .
C1 C2 1.509(11) 3_557
C1 H1A 0.9900 .
C1 H1B 0.9900 .
C2 O2 1.449(9) .
C2 C1 1.509(11) 3_557
C2 H2A 0.9900 .
C2 H2B 0.9900 .
C3 O6 1.224(10) .
C3 O5 1.247(9) .
C3 C4 1.554(11) .
C4 Cl2 1.745(8) .
C4 Cl3 1.776(9) .
C4 Cl1 1.777(9) .
C5 O8 1.239(9) .
C5 O7 1.244(9) .
C5 C6 1.561(10) .
C6 Cl5 1.764(8) .
C6 Cl6 1.766(8) .
C6 Cl4 1.773(8) .
C7 O10 1.216(9) .
C7 O9 1.249(9) .
C7 C8 1.580(10) .
C8 Cl7 1.763(9) .
C8 Cl9 1.767(8) .
C8 Cl8 1.771(9) .
C9 O12 1.237(9) .
C9 O11 1.248(9) .
C9 C10 1.562(10) .
C10 Cl12 1.755(8) .
C10 Cl11 1.769(9) .
C10 Cl10 1.782(8) .
C11A C12 1.438(14) .
C11A O13 1.477(13) .
C11A H11A 0.9900 .
C11A H11B 0.9900 .
C11B C12 1.378(16) .
C11B O13 1.488(15) .
C11B H11C 0.9900 .
C11B H11D 0.9900 .
C12 O14 1.392(11) .
C12 H12A 0.9900 .
C12 H12B 0.9900 .
C13 O14 1.377(10) .
C13 C14B 1.387(16) .
C13 C14A 1.400(15) .
C13 H13A 0.9900 .
C13 H13B 0.9900 .
C14A O13 1.453(13) .
C14A H14A 0.9900 .
C14A H14B 0.9900 .
C14B O13 1.491(15) .
C14B H14C 0.9900 .
C14B H14D 0.9900 .
C15 O15 1.408(12) .
C15 C16B 1.48(3) .
C15 C16A 1.507(14) .
C15 H15A 0.9900 .
C15 H15B 0.9900 .
C16A O16 1.452(12) .
C16A H16A 0.9900 .
C16A H16B 0.9900 .
C16B O16 1.43(3) .
C16B H16C 0.9900 .
C16B H16D 0.9900 .
C17 C18B 1.40(3) .
C17 O16 1.426(12) .
C17 C18A 1.484(14) .
C17 H17A 0.9900 .
C17 H17B 0.9900 .
C18A O15 1.419(12) .
C18A H18A 0.9900 .
C18A H18B 0.9900 .
C18B O15 1.36(3) .
C18B H18C 0.9900 .
C18B H18D 0.9900 .
C19A C22A 1.40(4) .
C19A O17A 1.46(4) .
C19A H19A 0.9900 .
C19A H19B 0.9900 .
C19B C22B 1.41(4) .
C19B O17B 1.46(4) .
C19B H19C 0.9900 .
C19B H19D 0.9900 .
C20A C21A 1.41(3) .
C20A O17A 1.45(2) .
C20A H20A 0.9900 .
C20A H20B 0.9900 .
C20B C21B 1.41(3) .
C20B O17B 1.46(3) .
C20B H20C 0.9900 .
C20B H20D 0.9900 .
C21A O18A 1.47(3) .
C21A H21A 0.9900 .
C21A H21B 0.9900 .
C21B O18B 1.47(3) .
C21B H21C 0.9900 .
C21B H21D 0.9900 .
C22A O18A 1.39(4) .
C22A H22A 0.9900 .
C22A H22B 0.9900 .
C22B O18B 1.38(4) .
C22B H22C 0.9900 .
C22B H22D 0.9900 .
Co1 O3 2.057(5) .
Co1 O5 2.062(5) .
Co1 O7 2.068(5) .
Co1 O9 2.082(5) .
Co1 O2 2.098(5) .
Co1 O1 2.124(5) .
Co2 O4 2.039(6) .
Co2 O6 2.059(6) .
Co2 O11 2.060(6) .
Co2 O8 2.061(6) .
Co2 O1 2.142(5) .
Co2 O13 2.150(5) .
O1 H11O 0.85(2) .
O1 H12O 0.85(2) .
O3 H31O 0.85(2) .
O3 H32O 0.85(2) .
O4 H41O 0.85(2) .
O4 H42O 0.84(2) .

loop_
_geom_hbond_atom_site_label_D
_geom_hbond_atom_site_label_H
_geom_hbond_atom_site_label_A
_geom_hbond_distance_DH
_geom_hbond_distance_HA
_geom_hbond_distance_DA
_geom_hbond_angle_DHA
_geom_hbond_site_symmetry_A
O1 H11O O10 0.85(2) 1.78(3) 2.615(7) 167(8) .
O1 H12O O12 0.85(2) 1.82(4) 2.583(7) 149(7) .
O3 H31O O15 0.85(2) 1.88(2) 2.721(7) 173(7) 1_455
O3 H32O O14 0.85(2) 1.95(4) 2.751(8) 157(8) 1_556
O4 H41O O16 0.85(2) 1.85(3) 2.684(8) 169(10) .
O4 H42O O17A 0.84(2) 2.20(9) 2.681(16) 117(8) 4_566
O4 H42O O18A 0.84(2) 2.28(9) 2.83(3) 124(8) .

loop_
_geom_torsion_atom_site_label_1
_geom_torsion_atom_site_label_2
_geom_torsion_atom_site_label_3
_geom_torsion_atom_site_label_4
_geom_torsion
_geom_torsion_site_symmetry_1
O6 C3 C4 Cl2 -29.4(9) .
O5 C3 C4 Cl2 153.6(6) .
O6 C3 C4 Cl3 90.2(7) .
O5 C3 C4 Cl3 -86.8(7) .
O6 C3 C4 Cl1 -152.3(6) .
O5 C3 C4 Cl1 30.7(9) .
O8 C5 C6 Cl5 25.9(8) .
O7 C5 C6 Cl5 -156.2(5) .
O8 C5 C6 Cl6 148.1(6) .
O7 C5 C6 Cl6 -34.0(8) .
O8 C5 C6 Cl4 -94.3(7) .
O7 C5 C6 Cl4 83.6(7) .
O10 C7 C8 Cl7 10.6(9) .
O9 C7 C8 Cl7 -168.7(5) .
O10 C7 C8 Cl9 133.0(7) .
O9 C7 C8 Cl9 -46.2(8) .
O10 C7 C8 Cl8 -107.5(7) .
O9 C7 C8 Cl8 73.2(7) .
O12 C9 C10 Cl12 129.5(7) .
O11 C9 C10 Cl12 -51.8(8) .
O12 C9 C10 Cl11 -110.7(7) .
O11 C9 C10 Cl11 68.0(8) .
O12 C9 C10 Cl10 8.1(9) .
O11 C9 C10 Cl10 -173.2(6) .
O13 C11B C12 O14 -53.4(16) .
O13 C11B C12 C11A 56.8(11) .
O13 C11A C12 C11B -56.0(11) .
O13 C11A C12 O14 39.9(17) .
O14 C13 C14A O13 -40.8(19) .
C14B C13 C14A O13 62.9(13) .
O14 C13 C14B O13 42(2) .
C14A C13 C14B O13 -59.2(12) .
O15 C15 C16A O16 54.0(13) .
C16B C15 C16A O16 -48.6(15) .
O15 C15 C16B O16 -49(4) .
C16A C15 C16B O16 51(3) .
C18B C17 C18A O15 48.9(17) .
O16 C17 C18A O15 -56.4(14) .
O16 C17 C18B O15 34(6) .
C18A C17 C18B O15 -58(4) .
O17A C20A C21A O18A -65(3) .
O17B C20B C21B O18B 57(7) .
O17A C19A C22A O18A 52(5) .
O17B C19B C22B O18B -75(6) .
O3 Co1 O1 Co2 -132.9(3) .
O5 Co1 O1 Co2 -44.5(3) .
O7 Co1 O1 Co2 49.1(3) .
O9 Co1 O1 Co2 136.5(3) .
O2 Co1 O1 Co2 49(9) .
O4 Co2 O1 Co1 -135.0(3) .
O6 Co2 O1 Co1 46.2(3) .
O11 Co2 O1 Co1 135.1(3) .
O8 Co2 O1 Co1 -47.4(3) .
O13 Co2 O1 Co1 75(4) .
C2 C1 O2 C2 -58.2(8) 3_557
C2 C1 O2 Co1 101.1(6) 3_557
C1 C2 O2 C1 58.4(8) 3_557
C1 C2 O2 Co1 -101.2(6) 3_557
O3 Co1 O2 C1 60.8(5) .
O5 Co1 O2 C1 -27.6(5) .
O7 Co1 O2 C1 -121.2(5) .
O9 Co1 O2 C1 151.3(5) .
O1 Co1 O2 C1 -121(9) .
O3 Co1 O2 C2 -142.4(5) .
O5 Co1 O2 C2 129.3(5) .
O7 Co1 O2 C2 35.6(5) .
O9 Co1 O2 C2 -51.9(5) .
O1 Co1 O2 C2 36(9) .
O6 C3 O5 Co1 -16.4(13) .
C4 C3 O5 Co1 160.1(5) .
O3 Co1 O5 C3 118.8(7) .
O7 Co1 O5 C3 -61.6(7) .
O9 Co1 O5 C3 -159.0(15) .
O2 Co1 O5 C3 -150.0(7) .
O1 Co1 O5 C3 28.6(7) .
O5 C3 O6 Co2 21.3(13) .
C4 C3 O6 Co2 -155.1(6) .
O4 Co2 O6 C3 160(3) .
O11 Co2 O6 C3 -126.0(8) .
O8 Co2 O6 C3 58.0(8) .
O1 Co2 O6 C3 -35.6(8) .
O13 Co2 O6 C3 146.1(8) .
O8 C5 O7 Co1 5.6(13) .
C6 C5 O7 Co1 -171.8(5) .
O3 Co1 O7 C5 -130(7) .
O5 Co1 O7 C5 62.5(7) .
O9 Co1 O7 C5 -124.8(7) .
O2 Co1 O7 C5 149.0(7) .
O1 Co1 O7 C5 -31.0(7) .
O7 C5 O8 Co2 1.1(13) .
C6 C5 O8 Co2 178.6(5) .
O4 Co2 O8 C5 112.7(7) .
O6 Co2 O8 C5 -71.3(7) .
O11 Co2 O8 C5 168(3) .
O1 Co2 O8 C5 20.9(7) .
O13 Co2 O8 C5 -156.3(7) .
O10 C7 O9 Co1 18.7(12) .
C8 C7 O9 Co1 -162.2(5) .
O3 Co1 O9 C7 -111.8(6) .
O5 Co1 O9 C7 166.2(15) .
O7 Co1 O9 C7 68.4(6) .
O2 Co1 O9 C7 157.2(6) .
O1 Co1 O9 C7 -21.5(6) .
O12 C9 O11 Co2 18.9(12) .
C10 C9 O11 Co2 -159.6(5) .
O4 Co2 O11 C9 -115.8(6) .
O6 Co2 O11 C9 68.1(6) .
O8 Co2 O11 C9 -171(3) .
O1 Co2 O11 C9 -23.9(6) .
O13 Co2 O11 C9 153.2(6) .
C13 C14A O13 C11A 58.6(16) .
C13 C14A O13 C11B 13.6(18) .
C13 C14A O13 C14B -60.5(13) .
C13 C14A O13 Co2 -148.8(9) .
C12 C11A O13 C14A -56.8(14) .
C12 C11A O13 C11B 53.2(11) .
C12 C11A O13 C14B -19.0(18) .
C12 C11A O13 Co2 151.1(8) .
C12 C11B O13 C14A 30.4(18) .
C12 C11B O13 C11A -58.3(11) .
C12 C11B O13 C14B 66.1(15) .
C12 C11B O13 Co2 -166.8(9) .
C13 C14B O13 C14A 60.4(12) .
C13 C14B O13 C11A -18(2) .
C13 C14B O13 C11B -58.4(17) .
C13 C14B O13 Co2 171.6(12) .
O4 Co2 O13 C14A -106.5(10) .
O6 Co2 O13 C14A 72.5(10) .
O11 Co2 O13 C14A -16.6(10) .
O8 Co2 O13 C14A 166.1(10) .
O1 Co2 O13 C14A 43(4) .
O4 Co2 O13 C11A 42.3(9) .
O6 Co2 O13 C11A -138.7(9) .
O11 Co2 O13 C11A 132.2(9) .
O8 Co2 O13 C11A -45.1(9) .
O1 Co2 O13 C11A -168(4) .
O4 Co2 O13 C11B 91.4(9) .
O6 Co2 O13 C11B -89.6(9) .
O11 Co2 O13 C11B -178.7(9) .
O8 Co2 O13 C11B 4.0(9) .
O1 Co2 O13 C11B -119(4) .
O4 Co2 O13 C14B -146.9(11) .
O6 Co2 O13 C14B 32.1(11) .
O11 Co2 O13 C14B -57.0(11) .
O8 Co2 O13 C14B 125.8(11) .
O1 Co2 O13 C14B 3(4) .
C14B C13 O14 C12 -24.9(19) .
C14A C13 O14 C12 20.6(18) .
C11B C12 O14 C13 29.8(16) .
C11A C12 O14 C13 -21.0(17) .
C17 C18B O15 C15 -35(6) .
C17 C18B O15 C18A 59(4) .
C16B C15 O15 C18B 42(4) .
C16A C15 O15 C18B -10(3) .
C16B C15 O15 C18A -3(3) .
C16A C15 O15 C18A -55.6(12) .
C17 C18A O15 C18B -48.5(16) .
C17 C18A O15 C15 56.0(14) .
C18B C17 O16 C16B -41(4) .
C18A C17 O16 C16B 3(3) .
C18B C17 O16 C16A 14(3) .
C18A C17 O16 C16A 56.9(12) .
C15 C16B O16 C17 48(4) .
C15 C16B O16 C16A -51(3) .
C15 C16A O16 C17 -54.7(12) .
C15 C16A O16 C16B 48.9(14) .
C21A C20A O17A C19A 51(3) .
C22A C19A O17A C20A -42(4) .
C21B C20B O17B C19B -64(8) .
C22B C19B O17B C20B 71(7) .
C19A C22A O18A C21A -58(5) .
C20A C21A O18A C22A 63(4) .
C19B C22B O18B C21B 66(5) .
C20B C21B O18B C22B -56(5) .
